data_9009344
loop_
_publ_author_name
'Giuseppetti, G.'
'Tadini, C.'

_publ_section_title
;The crystal structure of austinite, CaZn(AsO4)(OH), from Kamareza, Laurion
 (Greece) Locality: Kamareza, Laurion, Greece
;
_journal_name_full 'Neues Jahrbuch fur Mineralogie, Monatshefte'
_journal_page_first 159
_journal_page_last 166
_journal_volume 1988
_journal_year 1988
_chemical_compound_source 'Kamareza, Laurion, Greece'
_chemical_formula_sum 'As Ca H O5 Zn'
_chemical_name_mineral Austinite
_space_group_IT_number 19
_symmetry_space_group_name_Hall 'P 2ac 2ab'
_symmetry_space_group_name_H-M 'P 21 21 21'
_cell_angle_alpha 90
_cell_angle_beta 90
_cell_angle_gamma 90
_cell_formula_units_Z 4
_cell_length_a 7.505
_cell_length_b 9.037
_cell_length_c 5.921
_cell_volume 401.578
_database_code_amcsd 0014822
_exptl_crystal_density_diffrn 4.324
_cod_original_formula_sum 'Ca Zn As O5 H'
_cod_database_code 9009344

loop_
_space_group_symop_operation_xyz
x,y,z
-x,1/2+y,1/2-z
1/2+x,1/2-y,-z
1/2-x,-y,1/2+z

loop_
_atom_site_aniso_label
_atom_site_aniso_U_11
_atom_site_aniso_U_22
_atom_site_aniso_U_33
_atom_site_aniso_U_12
_atom_site_aniso_U_13
_atom_site_aniso_U_23
Ca 0.01256 0.00703 0.01083 0.00137 0.00135 0.00163
Zn 0.01341 0.01200 0.00639 -0.00103 0.00090 0.00163
As 0.00885 0.00745 0.00675 -0.00069 0.00023 -0.00081
O1 0.01027 0.01034 0.00657 -0.00378 -0.00068 0.00108
O2 0.01027 0.01324 0.01545 0.00687 -0.00158 0.00271
O3 0.01341 0.00993 0.00888 0.00309 0.00135 0.00027
O4 0.01626 0.01076 0.01137 0.00447 0.00045 0.00325
O-h 0.01313 0.00621 0.00959 -0.00034 0.00023 0.00271

loop_
_atom_site_label
_atom_site_fract_x
_atom_site_fract_y
_atom_site_fract_z
_atom_site_U_iso_or_equiv
_atom_site_type_symbol
_atom_site_attached_hydrogens
Ca 0.36890 0.67200 0.52200 0.11145 Ca 0
Zn 0.76400 0.50650 0.75700 0.08663 Zn 0
As 0.37710 0.32320 0.48300 0.05839 As 0
O1 0.55200 0.44130 0.51000 0.03432 O 0
O2 0.20790 0.43700 0.41100 1.02626 O 0
O3 0.64840 0.73310 0.76900 0.06143 O 0
O4 0.60330 0.70940 0.24200 0.64605 O 0
O-h 0.89050 0.57270 0.49200 0.06041 O 0
H 0.99300 0.52300 0.50000 0.15198 H 0

loop_
_cod_changelog_entry_id
_cod_changelog_entry_author
_cod_changelog_entry_date
_cod_changelog_entry_text
1
;cod-tools version 3.8.0
Id: cif_guess_AMCSD_atom_types 9581 2023-05-17 12:35:41Z saulius
;
2023-05-18T08:42:44+03:00
;Derived atom types and hydrogen counts
from atom names that follow the AMCSD naming convention
(Wat == water, O-H == hydroxyl).
;
2
;cod-tools version 3.10.1
Id: cif_fix_AMCSD_aniso_labels 10200 2024-08-01 14:09:44Z saulius
;
2024-08-02T12:21:17+03:00
;Changed the following '_atom_site_aniso_label' values:
'Oh' -> 'O-h'
;

loop_
_cod_related_entry_id
_cod_related_entry_database
_cod_related_entry_code
1 AMCSD 0014822
